data_7132122
loop_
_publ_author_name
'Powley, Samuel L.'
'Riley, Charlotte'
'Cho, Hwan-Hee'
'Phuoc, Nguyen Le'
'Greenham, N. C.'
'Linnolahti, Mikko'
'Romanov, Alexander S.'

_publ_section_title
;
 Highly phosphorescent Carbene-Metal-Carboranyl complexes of Copper(I) and
 Gold(I)
;
_journal_name_full 'Chemical Communications'
_journal_paper_doi 10.1039/D3CC04091G
_journal_year 2023
_chemical_formula_moiety 'C29 H45 Au B10 N2 O2'
_chemical_formula_sum 'C29 H45 Au B10 N2 O2'
_chemical_formula_weight 758.73
_space_group_crystal_system monoclinic
_space_group_IT_number 14
_space_group_name_Hall '-P 2yn'
_space_group_name_H-M_alt 'P 1 21/n 1'
_atom_sites_solution_hydrogens geom
_audit_creation_date 2022-12-21
_audit_creation_method
;
Olex2 1.2
(compiled 2018.05.29 svn.r3508 for OlexSys, GUI svn.r5506)
;
_audit_update_record
;
2023-07-11 deposited with the CCDC.	2023-09-13 downloaded from the CCDC.
;
_cell_angle_alpha 90
_cell_angle_beta 98.835(3)
_cell_angle_gamma 90
_cell_formula_units_Z 4
_cell_length_a 11.1127(4)
_cell_length_b 26.6626(9)
_cell_length_c 11.4450(4)
_cell_measurement_reflns_used 16340
_cell_measurement_temperature 100.00(11)
_cell_measurement_theta_max 30.9780
_cell_measurement_theta_min 1.9600
_cell_volume 3350.8(2)
_computing_cell_refinement 'CrysAlisPro 1.171.42.64a (Rigaku OD, 2022)'
_computing_data_collection 'CrysAlisPro 1.171.42.64a (Rigaku OD, 2022)'
_computing_data_reduction 'CrysAlisPro 1.171.42.64a (Rigaku OD, 2022)'
_computing_molecular_graphics 'Olex2 (Dolomanov et al., 2009)'
_computing_publication_material 'Olex2 (Dolomanov et al., 2009)'
_computing_structure_refinement 'ShelXL (Sheldrick, 2015)'
_diffrn_ambient_environment N~2~
_diffrn_ambient_temperature 100.00(11)
_diffrn_detector 'Hybrid Pixel Array Detector'
_diffrn_detector_area_resol_mean 10.0000
_diffrn_measured_fraction_theta_full 1.000
_diffrn_measured_fraction_theta_max 0.832
_diffrn_measurement_details
;
List of Runs (angles in degrees, time in seconds):

  # Type    Start    End  Width  t~exp~   \w     \q     \k     \f   Frames
#--------------------------------------------------------------------------
  1  \w    -26.00  24.00   0.50    3.00    --    5.00  57.00 -30.00  100
  2  \w     63.00  89.00   0.50    3.00    --    5.00  57.00 -30.00   52
  3  \w     23.00  49.00   0.50    3.00    --   -7.50  57.00  90.00   52
  4  \w     -7.00  20.00   0.50    3.00    --   -7.50 -57.00   0.00   54
  5  \w    -96.00  30.00   0.50    3.00    --   -7.50 -38.00  90.00  252
  6  \w    -96.00  76.00   0.50    3.00    --   -7.50  19.00  60.00  344
;
_diffrn_measurement_device 'four-circle diffractometer'
_diffrn_measurement_device_type 'XtaLAB AFC11 (RINC): Kappa single'
_diffrn_measurement_method '\w scans'
_diffrn_orient_matrix_type 'CrysAlisPro convention (1999,Acta A55,543-557)'
_diffrn_orient_matrix_UB_11 0.0643550000
_diffrn_orient_matrix_UB_12 -0.0001719000
_diffrn_orient_matrix_UB_13 0.0155018000
_diffrn_orient_matrix_UB_21 0.0027602000
_diffrn_orient_matrix_UB_22 -0.0229527000
_diffrn_orient_matrix_UB_23 -0.0307871000
_diffrn_orient_matrix_UB_31 0.0054844000
_diffrn_orient_matrix_UB_32 0.0134184000
_diffrn_orient_matrix_UB_33 -0.0523838000
_diffrn_radiation_monochromator mirror
_diffrn_radiation_probe x-ray
_diffrn_radiation_type MoK\a
_diffrn_radiation_wavelength 0.71073
_diffrn_reflns_av_R_equivalents 0.0398
_diffrn_reflns_av_unetI/netI 0.0360
_diffrn_reflns_Laue_measured_fraction_full 1.000
_diffrn_reflns_Laue_measured_fraction_max 0.832
_diffrn_reflns_limit_h_max 16
_diffrn_reflns_limit_h_min -13
_diffrn_reflns_limit_k_max 36
_diffrn_reflns_limit_k_min -36
_diffrn_reflns_limit_l_max 15
_diffrn_reflns_limit_l_min -14
_diffrn_reflns_number 44387
_diffrn_reflns_point_group_measured_fraction_full 1.000
_diffrn_reflns_point_group_measured_fraction_max 0.832
_diffrn_reflns_theta_full 25.242
_diffrn_reflns_theta_max 30.882
_diffrn_reflns_theta_min 1.527
_diffrn_source 'Rotating-anode X-ray tube (dual wavelength)'
_diffrn_source_type 'Rigaku (Mo) X-ray DW Source'
_exptl_absorpt_coefficient_mu 4.421
_exptl_absorpt_correction_T_max 1.00000
_exptl_absorpt_correction_T_min 0.87538
_exptl_absorpt_correction_type multi-scan
_exptl_absorpt_process_details
;
CrysAlisPro 1.171.42.64a (Rigaku Oxford Diffraction, 2022)
Empirical absorption correction using spherical harmonics,
implemented in SCALE3 ABSPACK scaling algorithm.
;
_exptl_crystal_colour colourless
_exptl_crystal_colour_primary colourless
_exptl_crystal_density_diffrn 1.504
_exptl_crystal_description block
_exptl_crystal_F_000 1512
_exptl_crystal_preparation Luminescent
_exptl_crystal_size_max 0.23
_exptl_crystal_size_mid 0.14
_exptl_crystal_size_min 0.09
_refine_diff_density_max 1.063
_refine_diff_density_min -1.010
_refine_diff_density_rms 0.109
_refine_ls_extinction_method none
_refine_ls_goodness_of_fit_ref 1.015
_refine_ls_hydrogen_treatment constr
_refine_ls_matrix_type full
_refine_ls_number_parameters 407
_refine_ls_number_reflns 8795
_refine_ls_number_restraints 0
_refine_ls_restrained_S_all 1.015
_refine_ls_R_factor_all 0.0354
_refine_ls_R_factor_gt 0.0249
_refine_ls_shift/su_max 0.002
_refine_ls_shift/su_mean 0.000
_refine_ls_structure_factor_coef Fsqd
_refine_ls_weighting_details 'w=1/[\s^2^(Fo^2^)+(0.0159P)^2^+3.6635P] where P=(Fo^2^+2Fc^2^)/3'
_refine_ls_weighting_scheme calc
_refine_ls_wR_factor_gt 0.0466
_refine_ls_wR_factor_ref 0.0487
_reflns_Friedel_coverage 0.000
_reflns_number_gt 7478
_reflns_number_total 8795
_reflns_threshold_expression 'I > 2\s(I)'
_cod_data_source_file d3cc04091g2.cif
_cod_data_source_block MesDACAuCarbiPr
_cod_database_code 7132122
_shelx_shelxl_version_number 2018/3
_chemical_oxdiff_formula C30B2H10N2Au1O2
_shelx_space_group_comment
;
The symmetry employed for this shelxl refinement is uniquely defined
by the following loop, which should always be used as a source of
symmetry information in preference to the above space-group names.
They are only intended as comments.
;
_shelx_estimated_absorpt_t_max 0.692
_shelx_estimated_absorpt_t_min 0.430
_diffrn_oxdiff_digest_frames
;
015e5b8cf06c861a4050dec483344fb6260002642cf
;
_reflns_odcompleteness_completeness 99.99
_reflns_odcompleteness_iscentric 1
_reflns_odcompleteness_theta 26.32
_olex2_refinement_description
;
1. Fixed Uiso
 At 1.2 times of:
  All B(H) groups, All C(H) groups
 At 1.5 times of:
  All C(H,H,H) groups
2.a Ternary CH refined with riding coordinates:
 C3(H3)
2.b Aromatic/amide H refined with riding coordinates:
 C23(H23), C16(H16), C14(H14), C25(H25)
2.c Idealised Me refined as rotating group:
 C18(H18A,H18B,H18C), C28(H28A,H28B,H28C), C20(H20A,H20B,H20C), C11(H11A,H11B,
 H11C), C27(H27A,H27B,H27C), C4(H4A,H4B,H4C), C29(H29A,H29B,H29C), C19(H19A,
 H19B,H19C), C10(H10A,H10B,H10C), C5(H5A,H5B,H5C)
2.d Boron cage BH refined with riding coordinates:
 B3(H3A), B9(H9), B5(H5), B12(H12), B7(H7), B11(H11), B4(H4), B8(H8), B10(H10),
  B6(H6)
;
_olex2_submission_special_instructions 'No special instructions were received'
_oxdiff_exptl_absorpt_empirical_details
;
Empirical correction (ABSPACK) includes:
- Absorption correction using spherical harmonics
- Frame scaling
;
_oxdiff_exptl_absorpt_empirical_full_max 1.298
_oxdiff_exptl_absorpt_empirical_full_min 0.839

loop_
_space_group_symop_operation_xyz
'x, y, z'
'-x+1/2, y+1/2, -z+1/2'
'-x, -y, -z'
'x-1/2, -y-1/2, z-1/2'

loop_
_atom_site_label
_atom_site_type_symbol
_atom_site_fract_x
_atom_site_fract_y
_atom_site_fract_z
_atom_site_U_iso_or_equiv
_atom_site_adp_type
_atom_site_occupancy
_atom_site_site_symmetry_order
_atom_site_calc_flag
_atom_site_refinement_flags_posn
_atom_site_refinement_flags_adp
_atom_site_refinement_flags_occupancy
_atom_site_disorder_assembly
_atom_site_disorder_group
Au1 Au 0.43100(2) 0.38601(2) 0.57362(2) 0.00974(3) Uani 1 1 d . . . . .
O1 O 0.05182(16) 0.45257(7) 0.74186(15) 0.0190(4) Uani 1 1 d . . . . .
O2 O 0.42065(18) 0.44901(7) 1.00030(15) 0.0241(4) Uani 1 1 d . . . . .
N1 N 0.22817(18) 0.43099(7) 0.67663(16) 0.0111(4) Uani 1 1 d . . . . .
N2 N 0.41034(18) 0.42648(8) 0.80729(16) 0.0120(4) Uani 1 1 d . . . . .
C9 C 0.3610(2) 0.44798(9) 0.9042(2) 0.0150(5) Uani 1 1 d . . . . .
C6 C 0.3478(2) 0.41849(9) 0.6988(2) 0.0111(5) Uani 1 1 d . . . . .
C23 C 0.0804(2) 0.35849(9) 0.4175(2) 0.0160(5) Uani 1 1 d . . . . .
H23 H 0.054620 0.325170 0.397698 0.019 Uiso 1 1 calc R . . . .
C21 C 0.1641(2) 0.41914(9) 0.5589(2) 0.0116(5) Uani 1 1 d . . . . .
C18 C 0.5979(2) 0.48983(9) 0.7398(2) 0.0165(5) Uani 1 1 d . . . . .
H18A H 0.544465 0.485162 0.664081 0.025 Uiso 1 1 calc GR . . . .
H18B H 0.673421 0.506242 0.726119 0.025 Uiso 1 1 calc GR . . . .
H18C H 0.556713 0.510808 0.791783 0.025 Uiso 1 1 calc GR . . . .
C1 C 0.5231(2) 0.35336(9) 0.4520(2) 0.0114(5) Uani 1 1 d . . . . .
C16 C 0.6803(2) 0.34618(10) 0.9021(2) 0.0163(5) Uani 1 1 d . . . . .
H16 H 0.699349 0.314826 0.939872 0.020 Uiso 1 1 calc R . . . .
C12 C 0.5363(2) 0.40921(9) 0.8302(2) 0.0124(5) Uani 1 1 d . . . . .
C14 C 0.7457(2) 0.42109(9) 0.8156(2) 0.0144(5) Uani 1 1 d . . . . .
H14 H 0.809224 0.440813 0.792546 0.017 Uiso 1 1 calc R . . . .
C25 C 0.1025(2) 0.44345(9) 0.3587(2) 0.0137(5) Uani 1 1 d . . . . .
H25 H 0.091605 0.468512 0.298987 0.016 Uiso 1 1 calc R . . . .
C26 C 0.1504(2) 0.45701(9) 0.4746(2) 0.0124(5) Uani 1 1 d . . . . .
C28 C 0.0266(2) 0.38033(10) 0.2017(2) 0.0201(6) Uani 1 1 d . . . . .
H28A H 0.088285 0.359715 0.171898 0.030 Uiso 1 1 calc GR . . . .
H28B H 0.012246 0.410837 0.153802 0.030 Uiso 1 1 calc GR . . . .
H28C H -0.049501 0.361294 0.196759 0.030 Uiso 1 1 calc GR . . . .
C17 C 0.5596(2) 0.36237(10) 0.8834(2) 0.0148(5) Uani 1 1 d . . . . .
C24 C 0.0707(2) 0.39441(9) 0.3289(2) 0.0146(5) Uani 1 1 d . . . . .
C7 C 0.1614(2) 0.45048(9) 0.7627(2) 0.0134(5) Uani 1 1 d . . . . .
C15 C 0.7737(2) 0.37446(10) 0.8672(2) 0.0155(5) Uani 1 1 d . . . . .
C20 C 0.4594(2) 0.33012(10) 0.9169(2) 0.0199(5) Uani 1 1 d . . . . .
H20A H 0.493188 0.297822 0.946916 0.030 Uiso 1 1 calc GR . . . .
H20B H 0.397701 0.324508 0.847270 0.030 Uiso 1 1 calc GR . . . .
H20C H 0.422014 0.346977 0.978441 0.030 Uiso 1 1 calc GR . . . .
C11 C 0.1661(3) 0.46395(12) 0.9787(2) 0.0256(6) Uani 1 1 d . . . . .
H11A H 0.154790 0.428115 0.992637 0.038 Uiso 1 1 calc GR . . . .
H11B H 0.086419 0.480298 0.960765 0.038 Uiso 1 1 calc GR . . . .
H11C H 0.212537 0.479166 1.049596 0.038 Uiso 1 1 calc GR . . . .
C13 C 0.6271(2) 0.43976(9) 0.79687(19) 0.0126(5) Uani 1 1 d . . . . .
C27 C 0.1869(3) 0.51003(9) 0.5041(2) 0.0192(5) Uani 1 1 d . . . . .
H27A H 0.148589 0.521394 0.571061 0.029 Uiso 1 1 calc GR . . . .
H27B H 0.160407 0.531490 0.435454 0.029 Uiso 1 1 calc GR . . . .
H27C H 0.275654 0.511968 0.525148 0.029 Uiso 1 1 calc GR . . . .
C22 C 0.1263(2) 0.36968(9) 0.5339(2) 0.0144(5) Uani 1 1 d . . . . .
C3 C 0.6093(3) 0.28459(10) 0.6198(2) 0.0211(6) Uani 1 1 d . . . . .
H3 H 0.614185 0.314993 0.671486 0.025 Uiso 1 1 calc R . . . .
C8 C 0.2357(2) 0.47064(9) 0.8742(2) 0.0154(5) Uani 1 1 d . . . . .
C2 C 0.6107(2) 0.30329(9) 0.4935(2) 0.0137(5) Uani 1 1 d . . . . .
C4 C 0.4925(3) 0.25691(11) 0.6365(2) 0.0252(6) Uani 1 1 d . . . . .
H4A H 0.422176 0.278769 0.612537 0.038 Uiso 1 1 calc GR . . . .
H4B H 0.496178 0.247721 0.719903 0.038 Uiso 1 1 calc GR . . . .
H4C H 0.484452 0.226501 0.587840 0.038 Uiso 1 1 calc GR . . . .
C29 C 0.1370(3) 0.33028(10) 0.6285(2) 0.0208(6) Uani 1 1 d . . . . .
H29A H 0.095711 0.299638 0.596578 0.031 Uiso 1 1 calc GR . . . .
H29B H 0.099095 0.342443 0.695049 0.031 Uiso 1 1 calc GR . . . .
H29C H 0.223194 0.323036 0.655842 0.031 Uiso 1 1 calc GR . . . .
C19 C 0.9025(2) 0.35469(11) 0.8822(2) 0.0233(6) Uani 1 1 d . . . . .
H19A H 0.935072 0.352520 0.966594 0.035 Uiso 1 1 calc GR . . . .
H19B H 0.953172 0.377418 0.843253 0.035 Uiso 1 1 calc GR . . . .
H19C H 0.902742 0.321293 0.846457 0.035 Uiso 1 1 calc GR . . . .
C10 C 0.2583(3) 0.52685(10) 0.8521(3) 0.0233(6) Uani 1 1 d . . . . .
H10A H 0.304394 0.541753 0.923607 0.035 Uiso 1 1 calc GR . . . .
H10B H 0.180043 0.544159 0.832354 0.035 Uiso 1 1 calc GR . . . .
H10C H 0.304853 0.530266 0.786431 0.035 Uiso 1 1 calc GR . . . .
C5 C 0.7201(3) 0.25259(12) 0.6647(3) 0.0341(7) Uani 1 1 d . . . . .
H5A H 0.722623 0.223608 0.612449 0.051 Uiso 1 1 calc GR . . . .
H5B H 0.714961 0.240935 0.744980 0.051 Uiso 1 1 calc GR . . . .
H5C H 0.794235 0.272606 0.665570 0.051 Uiso 1 1 calc GR . . . .
B3 B 0.4812(3) 0.29623(11) 0.3899(2) 0.0148(6) Uani 1 1 d . . . . .
H3A H 0.397972 0.275366 0.406279 0.018 Uiso 1 1 calc R . . . .
B9 B 0.6040(3) 0.35436(11) 0.2328(3) 0.0177(6) Uani 1 1 d . . . . .
H9 H 0.602358 0.371899 0.143651 0.021 Uiso 1 1 calc R . . . .
B5 B 0.5936(3) 0.39043(11) 0.3615(2) 0.0146(5) Uani 1 1 d . . . . .
H5 H 0.583973 0.432249 0.358454 0.018 Uiso 1 1 calc R . . . .
B12 B 0.6949(3) 0.30098(11) 0.2773(3) 0.0204(6) Uani 1 1 d . . . . .
H12 H 0.752930 0.283044 0.217223 0.024 Uiso 1 1 calc R . . . .
B7 B 0.6198(3) 0.26493(11) 0.3752(3) 0.0176(6) Uani 1 1 d . . . . .
H7 H 0.628122 0.223121 0.381638 0.021 Uiso 1 1 calc R . . . .
B11 B 0.7428(3) 0.30490(11) 0.4317(3) 0.0186(6) Uani 1 1 d . . . . .
H11 H 0.832489 0.289500 0.474679 0.022 Uiso 1 1 calc R . . . .
B4 B 0.4716(3) 0.35108(11) 0.3027(2) 0.0150(6) Uani 1 1 d . . . . .
H4 H 0.381898 0.366610 0.260054 0.018 Uiso 1 1 calc R . . . .
B8 B 0.5335(3) 0.29531(11) 0.2514(3) 0.0179(6) Uani 1 1 d . . . . .
H8 H 0.485018 0.273603 0.174468 0.021 Uiso 1 1 calc R . . . .
B10 B 0.7325(3) 0.36024(11) 0.3457(3) 0.0178(6) Uani 1 1 d . . . . .
H10 H 0.815369 0.381865 0.331374 0.021 Uiso 1 1 calc R . . . .
B6 B 0.6799(3) 0.35984(11) 0.4829(2) 0.0142(6) Uani 1 1 d . . . . .
H6 H 0.727600 0.380908 0.561272 0.017 Uiso 1 1 calc R . . . .

loop_
_atom_site_aniso_label
_atom_site_aniso_U_11
_atom_site_aniso_U_22
_atom_site_aniso_U_33
_atom_site_aniso_U_23
_atom_site_aniso_U_13
_atom_site_aniso_U_12
Au1 0.00794(5) 0.01180(5) 0.00983(5) -0.00167(4) 0.00245(3) 0.00160(4)
O1 0.0117(9) 0.0242(10) 0.0225(9) 0.0001(8) 0.0069(7) 0.0039(8)
O2 0.0248(11) 0.0335(11) 0.0139(9) -0.0066(8) 0.0021(8) 0.0066(9)
N1 0.0096(10) 0.0130(10) 0.0112(9) 0.0005(8) 0.0031(8) 0.0013(8)
N2 0.0102(10) 0.0151(10) 0.0113(9) -0.0015(8) 0.0032(8) 0.0017(8)
C9 0.0180(13) 0.0152(12) 0.0134(12) -0.0018(9) 0.0072(10) -0.0013(10)
C6 0.0092(11) 0.0105(11) 0.0142(11) 0.0013(9) 0.0039(9) -0.0001(9)
C23 0.0129(12) 0.0127(12) 0.0234(13) -0.0046(10) 0.0060(10) -0.0021(10)
C21 0.0063(11) 0.0159(12) 0.0131(11) -0.0006(9) 0.0025(9) 0.0003(9)
C18 0.0135(12) 0.0180(13) 0.0186(12) 0.0005(10) 0.0041(10) -0.0009(10)
C1 0.0079(11) 0.0130(12) 0.0136(11) -0.0005(9) 0.0021(9) 0.0015(9)
C16 0.0187(13) 0.0157(12) 0.0133(11) 0.0004(10) -0.0010(9) 0.0028(10)
C12 0.0090(11) 0.0182(12) 0.0101(11) -0.0017(9) 0.0014(9) 0.0029(10)
C14 0.0123(12) 0.0177(12) 0.0131(11) -0.0031(10) 0.0020(9) -0.0020(10)
C25 0.0104(12) 0.0154(12) 0.0157(11) 0.0031(9) 0.0028(9) 0.0012(9)
C26 0.0086(11) 0.0132(12) 0.0163(11) -0.0002(9) 0.0052(9) -0.0013(9)
C28 0.0194(13) 0.0245(14) 0.0170(12) -0.0044(11) 0.0043(10) -0.0032(11)
C17 0.0159(13) 0.0197(13) 0.0087(10) -0.0019(10) 0.0012(9) -0.0019(10)
C24 0.0085(11) 0.0193(13) 0.0165(12) -0.0008(10) 0.0038(9) -0.0003(10)
C7 0.0154(12) 0.0112(11) 0.0154(11) 0.0026(9) 0.0076(10) 0.0022(10)
C15 0.0125(12) 0.0221(14) 0.0107(11) -0.0042(9) -0.0020(9) 0.0028(10)
C20 0.0181(13) 0.0212(14) 0.0198(13) 0.0031(10) 0.0007(10) -0.0013(11)
C11 0.0216(15) 0.0397(17) 0.0184(13) -0.0032(12) 0.0117(11) -0.0009(13)
C13 0.0135(12) 0.0169(12) 0.0073(10) -0.0022(9) 0.0016(9) 0.0005(10)
C27 0.0238(14) 0.0139(12) 0.0197(13) 0.0016(10) 0.0024(11) -0.0018(11)
C22 0.0101(12) 0.0157(12) 0.0183(12) 0.0022(10) 0.0046(10) 0.0018(10)
C3 0.0237(15) 0.0195(14) 0.0192(13) 0.0024(11) 0.0006(11) 0.0041(11)
C8 0.0161(13) 0.0160(12) 0.0154(12) -0.0009(10) 0.0067(10) 0.0017(10)
C2 0.0109(12) 0.0124(12) 0.0180(12) -0.0041(9) 0.0021(9) 0.0011(9)
C4 0.0272(15) 0.0243(15) 0.0246(14) 0.0066(12) 0.0059(12) -0.0002(12)
C29 0.0226(14) 0.0150(13) 0.0246(13) 0.0039(10) 0.0032(11) -0.0036(11)
C19 0.0136(13) 0.0271(15) 0.0278(14) 0.0011(12) -0.0015(11) 0.0028(11)
C10 0.0235(15) 0.0162(13) 0.0309(15) -0.0020(11) 0.0064(12) 0.0015(11)
C5 0.0305(17) 0.0373(18) 0.0326(16) 0.0086(14) -0.0014(13) 0.0113(14)
B3 0.0140(14) 0.0145(14) 0.0167(13) -0.0039(11) 0.0049(11) -0.0014(11)
B9 0.0177(15) 0.0209(15) 0.0164(13) -0.0061(11) 0.0085(11) -0.0038(12)
B5 0.0130(13) 0.0161(14) 0.0153(13) -0.0023(11) 0.0043(10) -0.0026(11)
B12 0.0178(15) 0.0196(15) 0.0265(15) -0.0084(13) 0.0122(12) -0.0022(12)
B7 0.0170(14) 0.0161(14) 0.0212(14) -0.0087(12) 0.0077(12) -0.0010(12)
B11 0.0098(14) 0.0169(14) 0.0299(16) -0.0034(12) 0.0060(12) 0.0011(11)
B4 0.0143(14) 0.0176(14) 0.0129(13) -0.0028(11) 0.0016(10) -0.0015(11)
B8 0.0173(15) 0.0199(15) 0.0179(14) -0.0073(12) 0.0069(11) -0.0046(12)
B10 0.0135(14) 0.0180(15) 0.0241(15) -0.0061(12) 0.0101(12) -0.0021(12)
B6 0.0099(13) 0.0154(14) 0.0171(13) -0.0031(11) 0.0015(10) 0.0001(11)

loop_
_atom_type_symbol
_atom_type_description
_atom_type_scat_dispersion_real
_atom_type_scat_dispersion_imag
_atom_type_scat_source
C C 0.0033 0.0016 'International Tables Vol C Tables 4.2.6.8 and 6.1.1.4'
H H 0.0000 0.0000 'International Tables Vol C Tables 4.2.6.8 and 6.1.1.4'
Au Au -2.0133 8.8022 'International Tables Vol C Tables 4.2.6.8 and 6.1.1.4'
B B 0.0013 0.0007 'International Tables Vol C Tables 4.2.6.8 and 6.1.1.4'
N N 0.0061 0.0033 'International Tables Vol C Tables 4.2.6.8 and 6.1.1.4'
O O 0.0106 0.0060 'International Tables Vol C Tables 4.2.6.8 and 6.1.1.4'

loop_
_geom_angle_atom_site_label_1
_geom_angle_atom_site_label_2
_geom_angle_atom_site_label_3
_geom_angle
_geom_angle_site_symmetry_1
_geom_angle_site_symmetry_3
_geom_angle_publ_flag
C6 Au1 C1 177.25(9) . . ?
C6 N1 C21 116.43(19) . . ?
C6 N1 C7 124.2(2) . . ?
C7 N1 C21 119.15(19) . . ?
C9 N2 C12 117.31(19) . . ?
C6 N2 C9 125.1(2) . . ?
C6 N2 C12 117.51(19) . . ?
O2 C9 N2 119.9(2) . . ?
O2 C9 C8 124.3(2) . . ?
N2 C9 C8 115.8(2) . . ?
N1 C6 Au1 121.06(17) . . ?
N2 C6 Au1 119.78(17) . . ?
N2 C6 N1 119.1(2) . . ?
C22 C23 C24 122.0(2) . . ?
C26 C21 N1 118.0(2) . . ?
C26 C21 C22 123.0(2) . . ?
C22 C21 N1 118.8(2) . . ?
C2 C1 Au1 118.44(15) . . ?
C2 C1 B3 61.26(15) . . ?
C2 C1 B5 109.38(18) . . ?
C2 C1 B4 110.06(18) . . ?
C2 C1 B6 59.97(15) . . ?
B3 C1 Au1 121.91(16) . . ?
B3 C1 B4 61.84(16) . . ?
B3 C1 B6 111.93(18) . . ?
B5 C1 Au1 119.40(16) . . ?
B5 C1 B3 112.52(18) . . ?
B5 C1 B4 61.99(15) . . ?
B5 C1 B6 61.66(15) . . ?
B4 C1 Au1 124.57(16) . . ?
B4 C1 B6 112.16(18) . . ?
B6 C1 Au1 114.29(15) . . ?
C15 C16 C17 122.1(2) . . ?
C17 C12 N2 118.0(2) . . ?
C13 C12 N2 118.8(2) . . ?
C13 C12 C17 123.3(2) . . ?
C15 C14 C13 122.0(2) . . ?
C24 C25 C26 121.5(2) . . ?
C21 C26 C25 117.1(2) . . ?
C21 C26 C27 122.3(2) . . ?
C25 C26 C27 120.6(2) . . ?
C16 C17 C12 117.0(2) . . ?
C16 C17 C20 121.1(2) . . ?
C12 C17 C20 121.9(2) . . ?
C23 C24 C28 120.7(2) . . ?
C25 C24 C23 119.0(2) . . ?
C25 C24 C28 120.3(2) . . ?
O1 C7 N1 119.9(2) . . ?
O1 C7 C8 123.8(2) . . ?
N1 C7 C8 116.2(2) . . ?
C16 C15 C14 118.6(2) . . ?
C16 C15 C19 121.0(2) . . ?
C14 C15 C19 120.5(2) . . ?
C12 C13 C18 121.4(2) . . ?
C14 C13 C18 121.4(2) . . ?
C14 C13 C12 117.1(2) . . ?
C23 C22 C21 117.1(2) . . ?
C23 C22 C29 121.4(2) . . ?
C21 C22 C29 121.5(2) . . ?
C4 C3 C2 114.0(2) . . ?
C5 C3 C2 112.1(2) . . ?
C5 C3 C4 110.2(2) . . ?
C9 C8 C7 114.6(2) . . ?
C9 C8 C11 109.6(2) . . ?
C9 C8 C10 105.0(2) . . ?
C7 C8 C11 110.0(2) . . ?
C7 C8 C10 106.8(2) . . ?
C11 C8 C10 110.8(2) . . ?
C1 C2 B3 60.45(15) . . ?
C1 C2 B7 110.74(19) . . ?
C1 C2 B11 110.98(19) . . ?
C1 C2 B6 61.62(15) . . ?
C3 C2 C1 115.84(19) . . ?
C3 C2 B3 118.9(2) . . ?
C3 C2 B7 124.2(2) . . ?
C3 C2 B11 121.9(2) . . ?
C3 C2 B6 115.1(2) . . ?
B7 C2 B3 62.37(16) . . ?
B7 C2 B11 62.20(16) . . ?
B11 C2 B3 113.11(19) . . ?
B6 C2 B3 112.63(19) . . ?
B6 C2 B7 113.01(19) . . ?
B6 C2 B11 61.83(16) . . ?
C1 B3 C2 58.30(14) . . ?
C1 B3 B7 105.79(19) . . ?
C1 B3 B4 59.17(15) . . ?
C1 B3 B8 106.17(19) . . ?
C2 B3 B7 58.36(15) . . ?
C2 B3 B4 105.62(19) . . ?
C2 B3 B8 105.2(2) . . ?
B4 B3 B7 108.2(2) . . ?
B4 B3 B8 60.32(16) . . ?
B8 B3 B7 60.12(16) . . ?
B5 B9 B4 59.42(15) . . ?
B5 B9 B8 107.04(19) . . ?
B5 B9 B10 59.85(16) . . ?
B12 B9 B5 107.6(2) . . ?
B12 B9 B4 107.7(2) . . ?
B12 B9 B8 59.94(17) . . ?
B12 B9 B10 60.26(17) . . ?
B4 B9 B8 59.72(16) . . ?
B10 B9 B4 107.71(19) . . ?
B10 B9 B8 108.0(2) . . ?
C1 B5 B9 106.49(19) . . ?
C1 B5 B4 59.32(15) . . ?
C1 B5 B10 106.7(2) . . ?
C1 B5 B6 59.89(15) . . ?
B4 B5 B9 60.38(16) . . ?
B4 B5 B10 108.7(2) . . ?
B10 B5 B9 60.12(16) . . ?
B6 B5 B9 107.8(2) . . ?
B6 B5 B4 108.6(2) . . ?
B6 B5 B10 59.60(16) . . ?
B9 B12 B7 108.2(2) . . ?
B9 B12 B8 60.34(17) . . ?
B9 B12 B10 60.01(17) . . ?
B7 B12 B8 60.04(17) . . ?
B7 B12 B10 107.7(2) . . ?
B11 B12 B9 108.1(2) . . ?
B11 B12 B7 60.08(17) . . ?
B11 B12 B8 108.2(2) . . ?
B11 B12 B10 59.68(17) . . ?
B8 B12 B10 108.1(2) . . ?
C2 B7 B3 59.27(15) . . ?
C2 B7 B12 105.4(2) . . ?
C2 B7 B11 59.24(15) . . ?
C2 B7 B8 105.5(2) . . ?
B12 B7 B3 107.6(2) . . ?
B12 B7 B8 59.98(17) . . ?
B11 B7 B3 108.2(2) . . ?
B11 B7 B12 59.67(17) . . ?
B11 B7 B8 107.9(2) . . ?
B8 B7 B3 59.63(16) . . ?
C2 B11 B12 105.3(2) . . ?
C2 B11 B7 58.55(15) . . ?
C2 B11 B10 105.2(2) . . ?
C2 B11 B6 58.54(15) . . ?
B12 B11 B7 60.25(17) . . ?
B10 B11 B12 60.62(17) . . ?
B10 B11 B7 108.6(2) . . ?
B6 B11 B12 107.9(2) . . ?
B6 B11 B7 107.3(2) . . ?
B6 B11 B10 59.76(16) . . ?
C1 B4 B3 58.99(15) . . ?
C1 B4 B9 105.9(2) . . ?
C1 B4 B5 58.69(15) . . ?
C1 B4 B8 105.8(2) . . ?
B3 B4 B9 108.2(2) . . ?
B3 B4 B8 60.01(16) . . ?
B5 B4 B3 107.5(2) . . ?
B5 B4 B9 60.20(16) . . ?
B5 B4 B8 108.1(2) . . ?
B8 B4 B9 60.26(16) . . ?
B3 B8 B9 107.73(19) . . ?
B3 B8 B12 108.1(2) . . ?
B3 B8 B7 60.25(16) . . ?
B3 B8 B4 59.67(16) . . ?
B12 B8 B9 59.72(17) . . ?
B12 B8 B7 59.98(17) . . ?
B7 B8 B9 107.7(2) . . ?
B4 B8 B9 60.02(16) . . ?
B4 B8 B12 107.8(2) . . ?
B4 B8 B7 107.84(19) . . ?
B9 B10 B12 59.72(17) . . ?
B5 B10 B9 60.03(16) . . ?
B5 B10 B12 107.3(2) . . ?
B11 B10 B9 107.9(2) . . ?
B11 B10 B5 107.8(2) . . ?
B11 B10 B12 59.71(17) . . ?
B6 B10 B9 108.0(2) . . ?
B6 B10 B5 59.86(15) . . ?
B6 B10 B12 107.4(2) . . ?
B6 B10 B11 59.97(16) . . ?
C1 B6 B5 58.46(15) . . ?
C1 B6 B11 106.68(19) . . ?
C1 B6 B10 106.27(19) . . ?
C2 B6 C1 58.41(14) . . ?
C2 B6 B5 105.57(19) . . ?
C2 B6 B11 59.63(15) . . ?
C2 B6 B10 106.48(19) . . ?
B11 B6 B5 108.5(2) . . ?
B10 B6 B5 60.54(16) . . ?
B10 B6 B11 60.27(17) . . ?

loop_
_geom_bond_atom_site_label_1
_geom_bond_atom_site_label_2
_geom_bond_distance
_geom_bond_site_symmetry_2
_geom_bond_publ_flag
Au1 C6 2.016(2) . ?
Au1 C1 2.044(2) . ?
O1 C7 1.206(3) . ?
O2 C9 1.194(3) . ?
N1 C6 1.357(3) . ?
N1 C21 1.458(3) . ?
N1 C7 1.420(3) . ?
N2 C9 1.430(3) . ?
N2 C6 1.343(3) . ?
N2 C12 1.459(3) . ?
C9 C8 1.507(4) . ?
C23 C24 1.387(3) . ?
C23 C22 1.383(3) . ?
C21 C26 1.389(3) . ?
C21 C22 1.400(3) . ?
C18 C13 1.500(3) . ?
C1 C2 1.677(3) . ?
C1 B3 1.715(4) . ?
C1 B5 1.707(4) . ?
C1 B4 1.718(3) . ?
C1 B6 1.732(4) . ?
C16 C17 1.394(4) . ?
C16 C15 1.391(4) . ?
C12 C17 1.396(4) . ?
C12 C13 1.395(3) . ?
C14 C15 1.391(3) . ?
C14 C13 1.394(3) . ?
C25 C26 1.399(3) . ?
C25 C24 1.383(3) . ?
C26 C27 1.495(3) . ?
C28 C24 1.511(3) . ?
C17 C20 1.502(3) . ?
C7 C8 1.509(3) . ?
C15 C19 1.510(4) . ?
C11 C8 1.531(3) . ?
C22 C29 1.501(3) . ?
C3 C2 1.532(3) . ?
C3 C4 1.530(4) . ?
C3 C5 1.522(4) . ?
C8 C10 1.547(4) . ?
C2 B3 1.729(4) . ?
C2 B7 1.712(4) . ?
C2 B11 1.724(4) . ?
C2 B6 1.705(4) . ?
B3 B7 1.782(4) . ?
B3 B4 1.764(4) . ?
B3 B8 1.770(4) . ?
B9 B5 1.778(4) . ?
B9 B12 1.774(4) . ?
B9 B4 1.781(4) . ?
B9 B8 1.785(4) . ?
B9 B10 1.779(4) . ?
B5 B4 1.764(4) . ?
B5 B10 1.775(4) . ?
B5 B6 1.763(4) . ?
B12 B7 1.778(4) . ?
B12 B11 1.768(4) . ?
B12 B8 1.778(4) . ?
B12 B10 1.784(4) . ?
B7 B11 1.775(4) . ?
B7 B8 1.779(4) . ?
B11 B10 1.767(4) . ?
B11 B6 1.762(4) . ?
B4 B8 1.776(4) . ?
B10 B6 1.758(4) . ?
